data_4314939
loop_
_publ_author_name
'Graham T. Sazama'
'Theodore A. Betley'

_publ_contact_author_address
;Department of Chemistry and Chemical Biology
Harvard University
Mallinckrodt 306E
12 Oxford Street
Cambridge, MA 02139
;
_publ_contact_author_email betley@chemistry.harvard.edu
_publ_contact_author_name 'Theodore A. Betley'
_publ_contact_author_phone 617-496-9944
_publ_section_title
;
 Ligand-Centered Redox Activity: Redox Properties of 3d Transition Metal
 Ions Ligated by the Weak-Field Tris(pyrrolyl)ethane Trianion
;
_journal_name_full 'Inorganic Chemistry'
_journal_page_first 2512
_journal_page_last 2524
_journal_paper_doi 10.1021/ic100028y
_journal_volume 49
_journal_year 2010
_chemical_compound_source 'chemical synthesis'
_chemical_formula_sum 'C51 H53 Fe N5'
_chemical_formula_weight 791.83
_chemical_name_common '[(tpeH)Fe(py)2]'
_chemical_properties_physical 'air-sensitive, moisture-sensitive, oxygen-sensitive, paramagnetic'
_space_group_IT_number 14
_symmetry_cell_setting monoclinic
_symmetry_Int_Tables_number 14
_symmetry_space_group_name_Hall '-P 2ybc'
_symmetry_space_group_name_H-M 'P 1 21/c 1'
_atom_sites_solution_hydrogens geom
_atom_sites_solution_primary direct
_atom_sites_solution_secondary difmap
_audit_creation_method SHELXL-97
_cell_angle_alpha 90.00
_cell_angle_beta 96.992(5)
_cell_angle_gamma 90.00
_cell_formula_units_Z 4
_cell_length_a 18.448(5)
_cell_length_b 14.460(4)
_cell_length_c 16.137(4)
_cell_measurement_reflns_used 2576
_cell_measurement_temperature 100(2)
_cell_measurement_theta_max 21.49
_cell_measurement_theta_min 2.22
_cell_volume 4273(2)
_computing_cell_refinement 'Bruker SAINT'
_computing_data_collection 'Bruker APEX2'
_computing_data_reduction 'Bruker SAINT'
_computing_molecular_graphics 'Bruker SHELXTL'
_computing_publication_material 'Bruker SHELXTL'
_computing_structure_refinement 'SHELXL-97 (Sheldrick, 1997)'
_computing_structure_solution 'SHELXS-97 (Sheldrick, 1990)'
_diffrn_ambient_temperature 100(2)
_diffrn_measured_fraction_theta_full 0.992
_diffrn_measured_fraction_theta_max 0.992
_diffrn_measurement_device_type 'Bruker APEX-II CCD'
_diffrn_measurement_method '\f and \w scans'
_diffrn_radiation_monochromator graphite
_diffrn_radiation_probe x-ray
_diffrn_radiation_type MoK\a
_diffrn_radiation_wavelength 0.71073
_diffrn_reflns_av_R_equivalents 0.0878
_diffrn_reflns_av_sigmaI/netI 0.0931
_diffrn_reflns_limit_h_max 22
_diffrn_reflns_limit_h_min -22
_diffrn_reflns_limit_k_max 17
_diffrn_reflns_limit_k_min -16
_diffrn_reflns_limit_l_max 19
_diffrn_reflns_limit_l_min -19
_diffrn_reflns_number 28186
_diffrn_reflns_theta_full 25.99
_diffrn_reflns_theta_max 25.99
_diffrn_reflns_theta_min 1.79
_diffrn_source 'fine-focus sealed tube'
_diffrn_standards_number 0
_exptl_absorpt_coefficient_mu 0.394
_exptl_absorpt_correction_T_max 0.9692
_exptl_absorpt_correction_T_min 0.8943
_exptl_absorpt_correction_type none
_exptl_crystal_colour yellow
_exptl_crystal_density_method 'not measured'
_exptl_crystal_description Square
_exptl_crystal_F_000 1680
_exptl_crystal_recrystallization_method 'diethyl ether'
_exptl_crystal_size_max 0.29
_exptl_crystal_size_mid 0.29
_exptl_crystal_size_min 0.08
_refine_diff_density_max 0.453
_refine_diff_density_min -0.469
_refine_diff_density_rms 0.061
_refine_ls_extinction_method none
_refine_ls_goodness_of_fit_ref 1.004
_refine_ls_hydrogen_treatment constr
_refine_ls_matrix_type full
_refine_ls_number_parameters 524
_refine_ls_number_reflns 8320
_refine_ls_number_restraints 0
_refine_ls_restrained_S_all 1.004
_refine_ls_R_factor_all 0.1079
_refine_ls_R_factor_gt 0.0539
_refine_ls_shift/su_max 0.000
_refine_ls_shift/su_mean 0.000
_refine_ls_structure_factor_coef Fsqd
_refine_ls_weighting_details 'calc w=1/[\s^2^(Fo^2^)+(0.0446P)^2^+0.7760P] where P=(Fo^2^+2Fc^2^)/3'
_refine_ls_weighting_scheme calc
_refine_ls_wR_factor_gt 0.1058
_refine_ls_wR_factor_ref 0.1271
_reflns_number_gt 4992
_reflns_number_total 8320
_reflns_threshold_expression >2sigma(I)
_cod_data_source_file ic100028y_si_002_6.cif
_cod_data_source_block gts014
_cod_original_sg_symbol_H-M 'P 21/c'
_cod_database_code 4314939

loop_
_symmetry_equiv_pos_as_xyz
'x, y, z'
'-x, y+1/2, -z+1/2'
'-x, -y, -z'
'x, -y-1/2, z-1/2'

loop_
_atom_site_label
_atom_site_type_symbol
_atom_site_fract_x
_atom_site_fract_y
_atom_site_fract_z
_atom_site_U_iso_or_equiv
_atom_site_adp_type
_atom_site_occupancy
_atom_site_symmetry_multiplicity
_atom_site_calc_flag
_atom_site_refinement_flags
_atom_site_disorder_assembly
_atom_site_disorder_group
Fe1 Fe 0.28557(2) 0.05533(3) 0.05863(3) 0.02875(14) Uani 1 1 d . . .
N4 N 0.21241(13) 0.06560(17) 0.14740(15) 0.0296(6) Uani 1 1 d . . .
N3 N 0.35234(13) 0.16383(17) 0.10684(14) 0.0278(6) Uani 1 1 d . . .
N2 N 0.25036(13) 0.07769(17) -0.05893(15) 0.0300(6) Uani 1 1 d . . .
N1 N 0.33885(13) -0.06141(17) 0.04838(14) 0.0281(6) Uani 1 1 d . . .
N5 N 0.18190(13) -0.19101(18) 0.00600(15) 0.0322(6) Uani 1 1 d . . .
H2A H 0.2187 -0.2289 0.0198 0.039 Uiso 1 1 calc R . .
C51 C 0.11800(16) -0.0745(2) -0.04929(18) 0.0306(7) Uani 1 1 d . . .
H51B H 0.1037 -0.0198 -0.0794 0.037 Uiso 1 1 calc R . .
C50 C 0.18500(17) -0.1148(2) -0.04296(18) 0.0300(7) Uani 1 1 d . . .
C14 C 0.43271(16) -0.0622(2) 0.17229(19) 0.0293(7) Uani 1 1 d . . .
C251 C 0.37309(16) 0.2641(2) -0.0961(2) 0.0350(8) Uani 1 1 d . . .
H1A H 0.4171 0.2729 -0.0563 0.052 Uiso 1 1 calc R . .
H1B H 0.3778 0.2988 -0.1473 0.052 Uiso 1 1 calc R . .
H1C H 0.3671 0.1982 -0.1094 0.052 Uiso 1 1 calc R . .
C30 C 0.32954(17) 0.2349(2) 0.14993(18) 0.0312(7) Uani 1 1 d . . .
H3A H 0.2789 0.2400 0.1550 0.037 Uiso 1 1 calc R . .
C57 C 0.06455(16) -0.4386(2) 0.16978(19) 0.0340(8) Uani 1 1 d . . .
C16 C 0.42486(17) -0.0232(2) 0.3160(2) 0.0358(8) Uani 1 1 d . . .
H5A H 0.3984 -0.0240 0.3629 0.043 Uiso 1 1 calc R . .
C20 C 0.24834(16) 0.0052(2) -0.11452(19) 0.0304(7) Uani 1 1 d . . .
C53 C 0.11372(16) -0.2010(2) 0.03106(19) 0.0318(8) Uani 1 1 d . . .
C58 C 0.06661(16) -0.4423(2) 0.0850(2) 0.0352(8) Uani 1 1 d . . .
H8A H 0.0565 -0.4995 0.0569 0.042 Uiso 1 1 calc R . .
C24 C 0.24269(17) 0.2478(2) -0.06371(18) 0.0309(7) Uani 1 1 d . . .
C21 C 0.23569(17) 0.0388(2) -0.19365(19) 0.0381(8) Uani 1 1 d . . .
H10A H 0.2316 0.0034 -0.2436 0.046 Uiso 1 1 calc R . .
C31 C 0.37603(17) 0.3004(2) 0.18693(18) 0.0335(8) Uani 1 1 d . . .
H11A H 0.3580 0.3501 0.2170 0.040 Uiso 1 1 calc R . .
C26 C 0.31185(17) 0.3820(2) -0.01685(18) 0.0325(8) Uani 1 1 d . . .
H12A H 0.3561 0.4162 -0.0137 0.039 Uiso 1 1 calc R . .
C52 C 0.07331(17) -0.1287(2) -0.00299(19) 0.0332(8) Uani 1 1 d . . .
H13A H 0.0236 -0.1166 0.0033 0.040 Uiso 1 1 calc R . .
C55 C 0.09151(16) -0.2757(2) 0.16491(19) 0.0339(8) Uani 1 1 d . . .
C10 C 0.31979(17) -0.1154(2) -0.02122(19) 0.0317(8) Uani 1 1 d . . .
C54 C 0.09551(15) -0.2815(2) 0.07970(19) 0.0298(7) Uani 1 1 d . . .
C25 C 0.30778(16) 0.2982(2) -0.05823(18) 0.0297(7) Uani 1 1 d . . .
C33 C 0.47275(18) 0.2224(2) 0.1340(2) 0.0384(8) Uani 1 1 d . . .
H18A H 0.5229 0.2171 0.1267 0.046 Uiso 1 1 calc R . .
C34 C 0.42318(17) 0.1593(2) 0.09881(18) 0.0323(8) Uani 1 1 d . . .
H19A H 0.4400 0.1100 0.0672 0.039 Uiso 1 1 calc R . .
C22 C 0.22978(18) 0.1350(2) -0.18823(19) 0.0385(8) Uani 1 1 d . . .
H20A H 0.2212 0.1770 -0.2336 0.046 Uiso 1 1 calc R . .
C29 C 0.18318(17) 0.2843(2) -0.0292(2) 0.0368(8) Uani 1 1 d . . .
C11 C 0.36540(17) -0.1899(2) -0.0190(2) 0.0374(8) Uani 1 1 d . . .
H22A H 0.3635 -0.2385 -0.0589 0.045 Uiso 1 1 calc R . .
C32 C 0.44909(18) 0.2934(2) 0.1799(2) 0.0397(9) Uani 1 1 d . . .
H23A H 0.4827 0.3370 0.2065 0.048 Uiso 1 1 calc R . .
C23 C 0.23860(16) 0.1568(2) -0.10582(19) 0.0311(7) Uani 1 1 d . . .
C15 C 0.39514(17) -0.0659(2) 0.2426(2) 0.0339(8) Uani 1 1 d . . .
C17 C 0.49184(18) 0.0203(2) 0.3226(2) 0.0360(8) Uani 1 1 d . . .
C56 C 0.07612(17) -0.3543(2) 0.2082(2) 0.0365(8) Uani 1 1 d . . .
H27A H 0.0735 -0.3499 0.2665 0.044 Uiso 1 1 calc R . .
C19 C 0.50159(17) -0.0212(2) 0.17898(19) 0.0321(8) Uani 1 1 d . . .
C1 C 0.25374(18) -0.1582(2) -0.1591(2) 0.0407(9) Uani 1 1 d . . .
H29A H 0.2982 -0.1475 -0.1852 0.061 Uiso 1 1 calc R . .
H29B H 0.2109 -0.1457 -0.1996 0.061 Uiso 1 1 calc R . .
H29C H 0.2526 -0.2227 -0.1405 0.061 Uiso 1 1 calc R . .
C2 C 0.25304(16) -0.0935(2) -0.08341(19) 0.0320(8) Uani 1 1 d . . .
C171 C 0.5253(2) 0.0623(3) 0.4036(2) 0.0476(9) Uani 1 1 d . . .
H31A H 0.5552 0.1157 0.3920 0.071 Uiso 1 1 calc R . .
H31B H 0.5559 0.0163 0.4356 0.071 Uiso 1 1 calc R . .
H31C H 0.4864 0.0824 0.4359 0.071 Uiso 1 1 calc R . .
C44 C 0.23449(17) 0.0736(2) 0.22917(18) 0.0311(8) Uani 1 1 d . . .
H32A H 0.2853 0.0699 0.2476 0.037 Uiso 1 1 calc R . .
C27 C 0.25463(19) 0.4181(2) 0.01996(19) 0.0369(8) Uani 1 1 d . . .
C12 C 0.41573(17) -0.1811(2) 0.0534(2) 0.0390(8) Uani 1 1 d . . .
H34A H 0.4546 -0.2223 0.0713 0.047 Uiso 1 1 calc R . .
C191 C 0.54770(17) -0.0197(2) 0.10868(19) 0.0374(8) Uani 1 1 d . . .
H35A H 0.5238 -0.0559 0.0618 0.056 Uiso 1 1 calc R . .
H35B H 0.5957 -0.0465 0.1275 0.056 Uiso 1 1 calc R . .
H35C H 0.5538 0.0443 0.0908 0.056 Uiso 1 1 calc R . .
C13 C 0.39862(16) -0.1027(2) 0.09317(19) 0.0296(7) Uani 1 1 d . . .
C28 C 0.19083(18) 0.3677(2) 0.0132(2) 0.0391(9) Uani 1 1 d . . .
H37A H 0.1506 0.3910 0.0384 0.047 Uiso 1 1 calc R . .
C151 C 0.32639(17) -0.1222(2) 0.2417(2) 0.0419(9) Uani 1 1 d . . .
H38A H 0.3052 -0.1120 0.2938 0.063 Uiso 1 1 calc R . .
H38B H 0.3380 -0.1880 0.2365 0.063 Uiso 1 1 calc R . .
H38C H 0.2912 -0.1034 0.1942 0.063 Uiso 1 1 calc R . .
C551 C 0.1052(2) -0.1857(3) 0.2099(2) 0.0480(10) Uani 1 1 d . . .
H39A H 0.1509 -0.1586 0.1958 0.072 Uiso 1 1 calc R . .
H39B H 0.1091 -0.1963 0.2703 0.072 Uiso 1 1 calc R . .
H39C H 0.0647 -0.1431 0.1931 0.072 Uiso 1 1 calc R . .
C59 C 0.08263(16) -0.3667(2) 0.03921(19) 0.0342(8) Uani 1 1 d . . .
C18 C 0.52921(17) 0.0197(2) 0.25396(19) 0.0332(8) Uani 1 1 d . . .
H41A H 0.5758 0.0484 0.2580 0.040 Uiso 1 1 calc R . .
C40 C 0.14117(18) 0.0722(2) 0.1237(2) 0.0392(9) Uani 1 1 d . . .
H42A H 0.1240 0.0654 0.0661 0.047 Uiso 1 1 calc R . .
C43 C 0.18782(18) 0.0866(2) 0.2875(2) 0.0367(8) Uani 1 1 d . . .
H43A H 0.2058 0.0895 0.3451 0.044 Uiso 1 1 calc R . .
C571 C 0.05104(19) -0.5248(2) 0.2181(2) 0.0461(9) Uani 1 1 d . . .
H44A H 0.0737 -0.5779 0.1936 0.069 Uiso 1 1 calc R . .
H44B H -0.0017 -0.5353 0.2158 0.069 Uiso 1 1 calc R . .
H44C H 0.0723 -0.5174 0.2764 0.069 Uiso 1 1 calc R . .
C271 C 0.2627(2) 0.5074(2) 0.0670(2) 0.0472(9) Uani 1 1 d . . .
H45A H 0.2796 0.5556 0.0312 0.071 Uiso 1 1 calc R . .
H45B H 0.2983 0.4997 0.1168 0.071 Uiso 1 1 calc R . .
H45C H 0.2154 0.5254 0.0839 0.071 Uiso 1 1 calc R . .
C591 C 0.0875(2) -0.3750(3) -0.0529(2) 0.0495(10) Uani 1 1 d . . .
H46A H 0.0541 -0.3305 -0.0834 0.074 Uiso 1 1 calc R . .
H46B H 0.0739 -0.4378 -0.0716 0.074 Uiso 1 1 calc R . .
H46C H 0.1376 -0.3620 -0.0639 0.074 Uiso 1 1 calc R . .
C41 C 0.09126(19) 0.0884(3) 0.1782(2) 0.0466(10) Uani 1 1 d . . .
H47A H 0.0409 0.0946 0.1583 0.056 Uiso 1 1 calc R . .
C291 C 0.10998(18) 0.2374(3) -0.0396(2) 0.0485(10) Uani 1 1 d . . .
H48A H 0.0912 0.2340 0.0145 0.073 Uiso 1 1 calc R . .
H48B H 0.1151 0.1748 -0.0614 0.073 Uiso 1 1 calc R . .
H48C H 0.0759 0.2728 -0.0788 0.073 Uiso 1 1 calc R . .
C42 C 0.11486(18) 0.0955(2) 0.2617(2) 0.0420(9) Uani 1 1 d . . .
H51A H 0.0813 0.1063 0.3008 0.050 Uiso 1 1 calc R . .

loop_
_atom_site_aniso_label
_atom_site_aniso_U_11
_atom_site_aniso_U_22
_atom_site_aniso_U_33
_atom_site_aniso_U_23
_atom_site_aniso_U_13
_atom_site_aniso_U_12
Fe1 0.0297(3) 0.0268(3) 0.0297(2) -0.0002(2) 0.00303(18) 0.0012(2)
N4 0.0293(15) 0.0277(16) 0.0314(14) -0.0025(12) 0.0025(11) -0.0016(12)
N3 0.0296(15) 0.0262(16) 0.0278(14) 0.0017(11) 0.0040(11) 0.0012(12)
N2 0.0295(14) 0.0298(17) 0.0310(14) 0.0011(12) 0.0053(11) -0.0063(12)
N1 0.0262(14) 0.0273(16) 0.0311(14) 0.0002(12) 0.0049(11) -0.0015(12)
N5 0.0275(15) 0.0290(17) 0.0401(15) 0.0005(13) 0.0046(12) -0.0007(12)
C51 0.0308(18) 0.031(2) 0.0300(17) 0.0003(14) 0.0019(14) -0.0013(15)
C50 0.0320(18) 0.028(2) 0.0304(17) -0.0043(15) 0.0037(14) -0.0060(15)
C14 0.0274(17) 0.0216(18) 0.0391(18) 0.0037(15) 0.0044(14) 0.0016(14)
C251 0.0294(18) 0.033(2) 0.0429(19) -0.0024(16) 0.0055(15) -0.0028(15)
C30 0.0313(18) 0.027(2) 0.0358(18) 0.0027(15) 0.0050(14) 0.0019(15)
C57 0.0230(17) 0.038(2) 0.0407(19) 0.0050(17) 0.0046(14) -0.0008(15)
C16 0.036(2) 0.036(2) 0.0367(19) 0.0046(16) 0.0104(15) 0.0105(16)
C20 0.0260(17) 0.032(2) 0.0340(18) -0.0050(15) 0.0067(14) -0.0061(14)
C53 0.0250(17) 0.036(2) 0.0341(18) -0.0051(15) 0.0023(14) -0.0052(15)
C58 0.0311(18) 0.030(2) 0.045(2) -0.0010(16) 0.0031(15) -0.0045(15)
C24 0.0308(18) 0.029(2) 0.0320(17) 0.0090(15) -0.0006(14) -0.0010(15)
C21 0.041(2) 0.045(2) 0.0295(18) -0.0013(16) 0.0084(15) -0.0132(17)
C31 0.038(2) 0.029(2) 0.0331(18) -0.0007(15) 0.0048(15) -0.0007(16)
C26 0.0313(18) 0.033(2) 0.0319(17) 0.0061(15) 0.0005(14) -0.0020(15)
C52 0.0253(18) 0.038(2) 0.0360(18) 0.0011(15) 0.0025(14) -0.0013(15)
C55 0.0259(17) 0.039(2) 0.0367(18) -0.0009(16) 0.0035(14) -0.0006(15)
C10 0.0305(18) 0.029(2) 0.0368(18) -0.0054(15) 0.0102(14) -0.0064(15)
C54 0.0216(16) 0.033(2) 0.0347(18) 0.0009(15) 0.0036(13) 0.0003(14)
C25 0.0313(18) 0.028(2) 0.0291(16) 0.0042(14) -0.0003(14) 0.0005(15)
C33 0.0299(19) 0.037(2) 0.049(2) -0.0026(17) 0.0079(16) -0.0040(16)
C34 0.0352(19) 0.028(2) 0.0342(18) 0.0003(15) 0.0066(15) 0.0038(15)
C22 0.042(2) 0.040(2) 0.0324(19) 0.0105(16) 0.0000(15) -0.0102(17)
C29 0.0334(19) 0.039(2) 0.0385(19) 0.0116(16) 0.0058(15) -0.0018(16)
C11 0.0333(19) 0.029(2) 0.052(2) -0.0125(16) 0.0116(16) -0.0061(16)
C32 0.043(2) 0.034(2) 0.042(2) -0.0011(16) 0.0016(16) -0.0114(17)
C23 0.0287(18) 0.034(2) 0.0307(17) 0.0044(15) 0.0039(14) -0.0061(15)
C15 0.0301(18) 0.029(2) 0.0434(19) 0.0093(16) 0.0055(15) 0.0067(15)
C17 0.040(2) 0.031(2) 0.0360(19) 0.0048(15) 0.0014(16) 0.0109(16)
C56 0.0325(19) 0.047(2) 0.0307(18) 0.0011(17) 0.0077(14) -0.0014(16)
C19 0.0333(19) 0.0259(19) 0.0370(18) 0.0088(15) 0.0042(15) 0.0054(15)
C1 0.042(2) 0.039(2) 0.043(2) -0.0107(17) 0.0126(16) -0.0078(16)
C2 0.0285(18) 0.032(2) 0.0366(18) -0.0080(15) 0.0085(14) -0.0053(15)
C171 0.049(2) 0.051(3) 0.042(2) -0.0014(18) 0.0014(17) 0.0141(19)
C44 0.0303(18) 0.030(2) 0.0322(17) -0.0009(14) 0.0009(14) -0.0009(14)
C27 0.042(2) 0.033(2) 0.0347(18) 0.0024(15) 0.0018(15) 0.0022(16)
C12 0.0296(19) 0.027(2) 0.061(2) 0.0006(17) 0.0081(17) 0.0017(15)
C191 0.0335(19) 0.038(2) 0.0407(19) 0.0042(16) 0.0037(15) -0.0038(16)
C13 0.0219(17) 0.0255(19) 0.0422(19) 0.0029(15) 0.0066(14) -0.0012(14)
C28 0.039(2) 0.042(2) 0.0385(19) 0.0052(17) 0.0135(16) 0.0061(17)
C151 0.036(2) 0.038(2) 0.053(2) 0.0080(17) 0.0127(17) -0.0004(16)
C551 0.056(2) 0.046(3) 0.043(2) -0.0071(18) 0.0118(18) -0.0059(19)
C59 0.0299(18) 0.034(2) 0.0389(19) -0.0001(16) 0.0045(15) -0.0028(15)
C18 0.0282(18) 0.028(2) 0.043(2) 0.0071(15) 0.0008(15) -0.0001(14)
C40 0.035(2) 0.046(2) 0.0358(18) -0.0070(16) -0.0004(15) -0.0034(16)
C43 0.040(2) 0.040(2) 0.0306(17) -0.0052(15) 0.0036(15) -0.0058(16)
C571 0.039(2) 0.052(3) 0.048(2) 0.0098(18) 0.0056(17) -0.0047(18)
C271 0.052(2) 0.043(2) 0.048(2) -0.0042(18) 0.0095(18) 0.0055(18)
C591 0.066(3) 0.042(2) 0.041(2) -0.0085(17) 0.0106(18) -0.0182(19)
C41 0.0266(19) 0.063(3) 0.050(2) -0.0080(19) 0.0024(16) -0.0020(17)
C291 0.035(2) 0.049(3) 0.063(2) 0.008(2) 0.0103(18) -0.0029(18)
C42 0.034(2) 0.053(3) 0.040(2) -0.0121(17) 0.0085(16) -0.0021(17)

loop_
_atom_type_symbol
_atom_type_description
_atom_type_scat_dispersion_real
_atom_type_scat_dispersion_imag
_atom_type_scat_source
C C 0.0033 0.0016 'International Tables Vol C Tables 4.2.6.8 and 6.1.1.4'
H H 0.0000 0.0000 'International Tables Vol C Tables 4.2.6.8 and 6.1.1.4'
N N 0.0061 0.0033 'International Tables Vol C Tables 4.2.6.8 and 6.1.1.4'
Fe Fe 0.3463 0.8444 'International Tables Vol C Tables 4.2.6.8 and 6.1.1.4'

loop_
_geom_angle_atom_site_label_1
_geom_angle_atom_site_label_2
_geom_angle_atom_site_label_3
_geom_angle
_geom_angle_site_symmetry_1
_geom_angle_site_symmetry_3
_geom_angle_publ_flag
N2 Fe1 N1 99.81(10) . . ?
N2 Fe1 N3 110.41(10) . . ?
N1 Fe1 N3 113.44(10) . . ?
N2 Fe1 N4 119.16(10) . . ?
N1 Fe1 N4 119.27(10) . . ?
N3 Fe1 N4 95.29(10) . . ?
C40 N4 C44 116.7(3) . . ?
C40 N4 Fe1 120.5(2) . . ?
C44 N4 Fe1 122.5(2) . . ?
C34 N3 C30 117.6(3) . . ?
C34 N3 Fe1 118.0(2) . . ?
C30 N3 Fe1 124.3(2) . . ?
C23 N2 C20 106.6(2) . . ?
C23 N2 Fe1 133.1(2) . . ?
C20 N2 Fe1 119.0(2) . . ?
C10 N1 C13 106.9(3) . . ?
C10 N1 Fe1 118.3(2) . . ?
C13 N1 Fe1 134.6(2) . . ?
C50 N5 C53 111.1(3) . . ?
C50 C51 C52 107.8(3) . . ?
C51 C50 N5 106.8(3) . . ?
C51 C50 C2 132.4(3) . . ?
N5 C50 C2 120.7(3) . . ?
C19 C14 C15 119.3(3) . . ?
C19 C14 C13 121.7(3) . . ?
C15 C14 C13 119.0(3) . . ?
N3 C30 C31 122.7(3) . . ?
C56 C57 C58 117.6(3) . . ?
C56 C57 C571 121.8(3) . . ?
C58 C57 C571 120.6(3) . . ?
C17 C16 C15 121.7(3) . . ?
C21 C20 N2 109.1(3) . . ?
C21 C20 C2 130.2(3) . . ?
N2 C20 C2 120.4(3) . . ?
C52 C53 N5 106.1(3) . . ?
C52 C53 C54 132.6(3) . . ?
N5 C53 C54 121.2(3) . . ?
C59 C58 C57 122.6(3) . . ?
C29 C24 C25 119.3(3) . . ?
C29 C24 C23 121.5(3) . . ?
C25 C24 C23 119.2(3) . . ?
C20 C21 C22 107.6(3) . . ?
C30 C31 C32 119.0(3) . . ?
C27 C26 C25 122.8(3) . . ?
C53 C52 C51 108.2(3) . . ?
C56 C55 C54 119.4(3) . . ?
C56 C55 C551 120.2(3) . . ?
C54 C55 C551 120.4(3) . . ?
C11 C10 N1 109.3(3) . . ?
C11 C10 C2 128.9(3) . . ?
N1 C10 C2 121.6(3) . . ?
C55 C54 C59 119.2(3) . . ?
C55 C54 C53 121.7(3) . . ?
C59 C54 C53 119.1(3) . . ?
C26 C25 C24 118.9(3) . . ?
C26 C25 C251 119.1(3) . . ?
C24 C25 C251 122.0(3) . . ?
C34 C33 C32 119.0(3) . . ?
N3 C34 C33 122.8(3) . . ?
C23 C22 C21 107.0(3) . . ?
C28 C29 C24 119.3(3) . . ?
C28 C29 C291 119.0(3) . . ?
C24 C29 C291 121.7(3) . . ?
C10 C11 C12 107.0(3) . . ?
C33 C32 C31 118.8(3) . . ?
C22 C23 N2 109.7(3) . . ?
C22 C23 C24 130.6(3) . . ?
N2 C23 C24 119.5(3) . . ?
C16 C15 C14 119.4(3) . . ?
C16 C15 C151 119.6(3) . . ?
C14 C15 C151 120.8(3) . . ?
C18 C17 C16 117.9(3) . . ?
C18 C17 C171 120.7(3) . . ?
C16 C17 C171 121.3(3) . . ?
C57 C56 C55 122.1(3) . . ?
C18 C19 C14 118.9(3) . . ?
C18 C19 C191 118.2(3) . . ?
C14 C19 C191 122.9(3) . . ?
C20 C2 C50 108.6(3) . . ?
C20 C2 C10 115.1(2) . . ?
C50 C2 C10 108.6(2) . . ?
C20 C2 C1 108.4(3) . . ?
C50 C2 C1 107.8(2) . . ?
C10 C2 C1 108.1(3) . . ?
N4 C44 C43 123.4(3) . . ?
C26 C27 C28 117.2(3) . . ?
C26 C27 C271 120.8(3) . . ?
C28 C27 C271 121.9(3) . . ?
C13 C12 C11 107.5(3) . . ?
C12 C13 N1 109.3(3) . . ?
C12 C13 C14 129.9(3) . . ?
N1 C13 C14 120.8(3) . . ?
C27 C28 C29 122.4(3) . . ?
C58 C59 C54 119.0(3) . . ?
C58 C59 C591 120.7(3) . . ?
C54 C59 C591 120.2(3) . . ?
C17 C18 C19 122.6(3) . . ?
N4 C40 C41 123.2(3) . . ?
C44 C43 C42 119.0(3) . . ?
C40 C41 C42 119.1(3) . . ?
C43 C42 C41 118.5(3) . . ?

loop_
_geom_bond_atom_site_label_1
_geom_bond_atom_site_label_2
_geom_bond_distance
_geom_bond_site_symmetry_2
_geom_bond_publ_flag
Fe1 N2 1.956(2) . ?
Fe1 N1 1.970(3) . ?
Fe1 N3 2.086(3) . ?
Fe1 N4 2.090(2) . ?
N4 C40 1.327(4) . ?
N4 C44 1.338(4) . ?
N3 C34 1.330(4) . ?
N3 C30 1.337(4) . ?
N2 C23 1.375(4) . ?
N2 C20 1.377(4) . ?
N1 C10 1.378(4) . ?
N1 C13 1.379(4) . ?
N5 C50 1.361(4) . ?
N5 C53 1.375(4) . ?
C51 C50 1.359(4) . ?
C51 C52 1.414(4) . ?
C50 C2 1.515(4) . ?
C14 C19 1.395(4) . ?
C14 C15 1.401(4) . ?
C14 C13 1.474(4) . ?
C251 C25 1.499(4) . ?
C30 C31 1.366(4) . ?
C57 C56 1.372(4) . ?
C57 C58 1.375(4) . ?
C57 C571 1.508(4) . ?
C16 C17 1.379(4) . ?
C16 C15 1.388(4) . ?
C20 C21 1.360(4) . ?
C20 C2 1.511(4) . ?
C53 C52 1.360(4) . ?
C53 C54 1.466(4) . ?
C58 C59 1.371(4) . ?
C24 C29 1.394(4) . ?
C24 C25 1.398(4) . ?
C24 C23 1.479(4) . ?
C21 C22 1.399(4) . ?
C31 C32 1.370(4) . ?
C26 C27 1.376(4) . ?
C26 C25 1.382(4) . ?
C55 C56 1.382(4) . ?
C55 C54 1.388(4) . ?
C55 C551 1.497(4) . ?
C10 C11 1.365(4) . ?
C10 C2 1.524(4) . ?
C54 C59 1.402(4) . ?
C33 C34 1.366(4) . ?
C33 C32 1.368(4) . ?
C22 C23 1.357(4) . ?
C29 C28 1.384(5) . ?
C29 C291 1.502(4) . ?
C11 C12 1.408(4) . ?
C15 C151 1.506(4) . ?
C17 C18 1.374(4) . ?
C17 C171 1.504(4) . ?
C19 C18 1.387(4) . ?
C19 C191 1.499(4) . ?
C1 C2 1.540(4) . ?
C44 C43 1.364(4) . ?
C27 C28 1.378(4) . ?
C27 C271 1.496(5) . ?
C12 C13 1.357(4) . ?
C59 C591 1.505(4) . ?
C40 C41 1.368(4) . ?
C43 C42 1.365(4) . ?
C41 C42 1.368(4) . ?
